data_4323498
loop_
_publ_author_name
'Matthew D. Butts'
'Jeffrey C. Bryan'
'Xiao-Liang Luo'
'Gregory J. Kubas'

_publ_section_title
;
 Comparison of H-H versus Si-H \s-Bond Coordination and Activation on 16e
 Metal Fragments. Organosilane, N2, and Ethylene Addition to the Agostic
 Complex W(CO)3(PR3)2 and Dynamic NMR Behavior of the Latter
;
_journal_name_full 'Inorganic Chemistry'
_journal_page_first 3341
_journal_page_last 3353
_journal_paper_doi 10.1021/ic960870a
_journal_volume 36
_journal_year 1997
_chemical_formula_moiety 'W, 3(C O), (C9 H21 P), H, (C12 H10 Si)'
_chemical_formula_sum 'C48 H64 O6 P2 Si2 W2'
_chemical_formula_weight 1222.81
_chemical_name_common
;
tri-isopropylphosphinetricarbonylhydridetungsten dimer \m-diphenylsilane
;
_chemical_name_systematic
;
 ?
;
_space_group_IT_number 15
_symmetry_cell_setting monoclinic
_symmetry_space_group_name_Hall '-C 2yc'
_symmetry_space_group_name_H-M 'C 1 2/c 1'
_atom_sites_solution_hydrogens geom
_atom_sites_solution_primary direct
_atom_sites_solution_secondary difmap
_audit_creation_method SHELXL
_cell_angle_alpha 90.00
_cell_angle_beta 90.390(8)
_cell_angle_gamma 90.00
_cell_formula_units_Z 4
_cell_length_a 15.760(2)
_cell_length_b 17.427(2)
_cell_length_c 17.957(2)
_cell_measurement_reflns_used 25
_cell_measurement_temperature 193(2)
_cell_measurement_theta_max 42.4
_cell_measurement_theta_min 7.6
_cell_volume 4931.8(10)
_computing_cell_refinement XSCANS
_computing_data_collection XSCANS
_computing_data_reduction XSCANS
_computing_molecular_graphics SHELXTL
_computing_structure_refinement 'SHELXL-93 (Sheldrick, 1993)'
_computing_structure_solution 'SHELXS-86 (Sheldrick, 1990)'
_diffrn_ambient_temperature 193(2)
_diffrn_measurement_device 'Siemens P4'
_diffrn_measurement_method omega
_diffrn_radiation_monochromator graphite
_diffrn_radiation_source 'fine-focus sealed tube'
_diffrn_radiation_type MoK\a
_diffrn_radiation_wavelength 0.71073
_diffrn_reflns_av_R_equivalents 0.0885
_diffrn_reflns_av_sigmaI/netI 0.0579
_diffrn_reflns_limit_h_max 19
_diffrn_reflns_limit_h_min -1
_diffrn_reflns_limit_k_max 21
_diffrn_reflns_limit_k_min -1
_diffrn_reflns_limit_l_max 21
_diffrn_reflns_limit_l_min -21
_diffrn_reflns_number 5382
_diffrn_reflns_theta_max 25.50
_diffrn_reflns_theta_min 2.58
_diffrn_standards_interval_count 147
_diffrn_standards_number 3
_exptl_absorpt_coefficient_mu 4.820
_exptl_absorpt_correction_T_max 0.511
_exptl_absorpt_correction_T_min 0.178
_exptl_absorpt_correction_type empirical
_exptl_crystal_colour red
_exptl_crystal_density_diffrn 1.647
_exptl_crystal_description block
_exptl_crystal_F_000 2424
_exptl_crystal_size_max 0.41
_exptl_crystal_size_mid 0.37
_exptl_crystal_size_min 0.18
_refine_diff_density_max 3.691
_refine_diff_density_min -3.228
_refine_diff_density_rms 0.292
_refine_ls_extinction_method none
_refine_ls_goodness_of_fit_all 1.050
_refine_ls_goodness_of_fit_obs 1.088
_refine_ls_hydrogen_treatment noref
_refine_ls_matrix_type full
_refine_ls_number_parameters 277
_refine_ls_number_reflns 4535
_refine_ls_number_restraints 0
_refine_ls_restrained_S_all 1.060
_refine_ls_restrained_S_obs 1.088
_refine_ls_R_factor_all 0.0863
_refine_ls_R_factor_obs 0.0607
_refine_ls_shift/esd_max -0.001
_refine_ls_shift/esd_mean 0.000
_refine_ls_structure_factor_coef Fsqd
_refine_ls_weighting_details 'w=1/[\s^2^(Fo^2^)+(0.1071P)^2^+6.5801P] where P=(Fo^2^+2Fc^2^)/3'
_refine_ls_weighting_scheme calc
_refine_ls_wR_factor_all 0.1661
_refine_ls_wR_factor_obs 0.1462
_reflns_number_observed 3383
_reflns_number_total 4539
_reflns_observed_criterion >2sigma(I)
_cod_data_source_file ic960870a_3.cif
_cod_data_source_block wsil1
_cod_depositor_comments
;
The following automatic conversions were performed:

'_refine_ls_weighting_scheme' value 'calc
w=1/[\s^2^(Fo^2^)+(0.1071P)^2^+6.5801P] where P=(Fo^2^+2Fc^2^)/3' was
changed to 'calc'. New tag '_refine_ls_weighting_details' was
created. The value of the new tag was set to
'w=1/[\s^2^(Fo^2^)+(0.1071P)^2^+6.5801P] where P=(Fo^2^+2Fc^2^)/3'.

Automatic conversion script
Id: cif_fix_values 3143 2015-03-26 13:38:13Z robertas 
;
_cod_database_code 4323498

loop_
_symmetry_equiv_pos_as_xyz
'x, y, z'
'-x, y, -z+1/2'
'x+1/2, y+1/2, z'
'-x+1/2, y+1/2, -z+1/2'
'-x, -y, -z'
'x, -y, z-1/2'
'-x+1/2, -y+1/2, -z'
'x+1/2, -y+1/2, z-1/2'

loop_
_atom_site_aniso_label
_atom_site_aniso_U_11
_atom_site_aniso_U_22
_atom_site_aniso_U_33
_atom_site_aniso_U_23
_atom_site_aniso_U_13
_atom_site_aniso_U_12
W 0.0128(2) 0.0254(3) 0.0157(2) 0.0007(2) 0.00190(15) -0.0009(2)
P 0.0120(12) 0.0321(14) 0.0209(12) 0.0023(11) 0.0023(10) 0.0000(10)
Si 0.0169(14) 0.030(2) 0.0169(13) 0.0012(10) 0.0000(10) -0.0011(10)
C1 0.022(5) 0.008(5) 0.029(5) 0.000(4) 0.002(4) -0.004(3)
O1 0.029(5) 0.044(5) 0.035(4) -0.004(4) 0.002(4) 0.001(3)
C2 0.021(6) 0.041(6) 0.029(6) 0.004(5) 0.005(4) 0.004(5)
O2 0.031(5) 0.072(6) 0.030(4) 0.019(4) 0.005(4) -0.010(4)
C3 0.026(6) 0.012(5) 0.038(6) -0.006(4) 0.004(5) -0.003(4)
O3 0.040(5) 0.036(6) 0.051(5) -0.002(4) 0.014(4) 0.003(4)
C10 0.020(6) 0.048(7) 0.021(5) 0.002(5) 0.015(4) 0.006(5)
C11 0.025(6) 0.056(8) 0.033(6) 0.008(5) 0.006(5) 0.005(5)
C12 0.031(7) 0.040(7) 0.037(7) -0.002(5) 0.016(5) 0.002(5)
C13 0.009(5) 0.051(7) 0.022(5) 0.019(5) 0.005(4) 0.008(4)
C14 0.035(7) 0.045(7) 0.031(6) 0.012(5) 0.000(5) 0.006(5)
C15 0.026(7) 0.066(9) 0.036(7) 0.011(6) -0.002(5) 0.001(6)
C16 0.018(6) 0.031(6) 0.040(6) 0.002(5) 0.012(5) -0.005(4)
C17 0.035(7) 0.046(7) 0.030(6) -0.008(5) -0.005(5) -0.009(5)
C18 0.049(8) 0.036(7) 0.041(7) 0.014(5) 0.008(6) -0.008(5)
C30 0.030(6) 0.042(7) 0.015(5) 0.004(4) 0.003(4) 0.008(5)
C31 0.026(7) 0.054(8) 0.034(7) 0.004(5) 0.004(5) 0.000(5)
C32 0.071(11) 0.040(8) 0.042(7) 0.007(6) 0.014(7) 0.008(6)
C33 0.058(9) 0.055(9) 0.036(7) 0.002(6) 0.004(7) 0.032(7)
C34 0.040(8) 0.054(9) 0.033(7) -0.002(6) -0.004(6) 0.020(6)
C35 0.030(7) 0.039(7) 0.028(6) 0.002(5) 0.000(5) 0.004(5)
C40 0.016(5) 0.035(6) 0.017(5) -0.003(4) 0.002(4) -0.002(4)
C41 0.021(6) 0.030(6) 0.026(5) 0.002(4) 0.000(4) -0.001(4)
C42 0.042(7) 0.031(6) 0.037(7) 0.007(5) -0.008(6) -0.004(5)
C43 0.032(7) 0.033(6) 0.027(6) -0.017(5) -0.002(5) 0.011(5)
C44 0.029(6) 0.045(7) 0.026(6) 0.001(5) 0.003(5) 0.006(5)
C45 0.026(6) 0.042(7) 0.026(6) 0.002(5) -0.004(5) -0.005(5)

loop_
_atom_site_label
_atom_site_type_symbol
_atom_site_fract_x
_atom_site_fract_y
_atom_site_fract_z
_atom_site_U_iso_or_equiv
_atom_site_thermal_displace_type
_atom_site_occupancy
_atom_site_calc_flag
_atom_site_refinement_flags
_atom_site_disorder_group
W W 0.59480(2) 0.24300(2) 0.71675(2) 0.0179(2) Uani 1 d . .
P P 0.7543(2) 0.2275(2) 0.71633(14) 0.0217(5) Uani 1 d . .
Si Si 0.4597(2) 0.2427(2) 0.64055(15) 0.0212(6) Uani 1 d . .
C1 C 0.5834(6) 0.1292(5) 0.7021(6) 0.020(2) Uani 1 d . .
O1 O 0.5738(5) 0.0639(5) 0.6936(4) 0.036(2) Uani 1 d . .
C2 C 0.6182(7) 0.2700(7) 0.6115(6) 0.030(2) Uani 1 d . .
O2 O 0.6349(5) 0.2874(6) 0.5510(4) 0.044(2) Uani 1 d . .
C3 C 0.5967(6) 0.3581(6) 0.7336(6) 0.025(2) Uani 1 d . .
O3 O 0.5950(5) 0.4218(5) 0.7414(5) 0.043(2) Uani 1 d . .
C10 C 0.7992(7) 0.1922(7) 0.6269(6) 0.030(2) Uani 1 d . .
H10 H 0.7919(7) 0.2349(7) 0.5903(6) 0.035 Uiso 1 calc R .
C11 C 0.8930(7) 0.1746(8) 0.6289(7) 0.038(3) Uani 1 d . .
H11A H 0.9133(13) 0.1667(49) 0.5780(7) 0.057 Uiso 1 calc R .
H11B H 0.9028(9) 0.1279(27) 0.6583(40) 0.057 Uiso 1 calc R .
H11C H 0.9236(9) 0.2176(21) 0.6517(43) 0.057 Uiso 1 calc R .
C12 C 0.7516(7) 0.1216(7) 0.5930(6) 0.036(3) Uani 1 d . .
H12A H 0.7773(32) 0.1078(29) 0.5453(22) 0.054 Uiso 1 calc R .
H12B H 0.6917(12) 0.1347(16) 0.5850(41) 0.054 Uiso 1 calc R .
H12C H 0.7557(44) 0.0781(15) 0.6274(21) 0.054 Uiso 1 calc R .
C13 C 0.7949(6) 0.1658(7) 0.7944(6) 0.028(2) Uani 1 d . .
H13 H 0.7596(6) 0.1793(7) 0.8386(6) 0.033 Uiso 1 calc R .
C14 C 0.7796(8) 0.0810(7) 0.7808(6) 0.037(3) Uani 1 d . .
H14A H 0.7922(50) 0.0521(8) 0.8264(14) 0.056 Uiso 1 calc R .
H14B H 0.8165(36) 0.0631(12) 0.7407(31) 0.056 Uiso 1 calc R .
H14C H 0.7201(13) 0.0729(9) 0.7665(43) 0.056 Uiso 1 calc R .
C15 C 0.8879(7) 0.1779(8) 0.8196(7) 0.043(3) Uani 1 d . .
H15A H 0.9046(20) 0.1367(30) 0.8539(41) 0.064 Uiso 1 calc R .
H15B H 0.8932(14) 0.2275(25) 0.8450(46) 0.064 Uiso 1 calc R .
H15C H 0.9250(10) 0.1772(55) 0.7760(9) 0.064 Uiso 1 calc R .
C16 C 0.8151(7) 0.3188(6) 0.7283(6) 0.029(2) Uani 1 d . .
H16 H 0.8765(7) 0.3045(6) 0.7305(6) 0.035 Uiso 1 calc R .
C17 C 0.7937(8) 0.3571(7) 0.8037(6) 0.037(3) Uani 1 d . .
H17A H 0.8246(40) 0.4057(23) 0.8082(20) 0.055 Uiso 1 calc R .
H17B H 0.8105(48) 0.3229(20) 0.8446(6) 0.055 Uiso 1 calc R .
H17C H 0.7326(10) 0.3669(44) 0.8061(20) 0.055 Uiso 1 calc R .
C18 C 0.8050(8) 0.3732(7) 0.6649(7) 0.042(3) Uani 1 d . .
H18A H 0.8349(48) 0.4211(20) 0.6763(22) 0.063 Uiso 1 calc R .
H18B H 0.7445(9) 0.3840(40) 0.6570(32) 0.063 Uiso 1 calc R .
H18C H 0.8287(50) 0.3503(21) 0.6198(13) 0.063 Uiso 1 calc R .
C30 C 0.4196(7) 0.3271(7) 0.5846(6) 0.029(2) Uani 1 d . .
C31 C 0.4536(8) 0.4003(7) 0.5858(6) 0.038(3) Uani 1 d . .
H31 H 0.5040(8) 0.4093(7) 0.6138(6) 0.046 Uiso 1 calc R .
C32 C 0.4167(10) 0.4609(8) 0.5478(7) 0.051(4) Uani 1 d . .
H32 H 0.4419(10) 0.5104(8) 0.5486(7) 0.061 Uiso 1 calc R .
C33 C 0.3410(9) 0.4477(8) 0.5077(7) 0.049(4) Uani 1 d . .
H33 H 0.3146(9) 0.4887(8) 0.4815(7) 0.059 Uiso 1 calc R .
C34 C 0.3061(8) 0.3776(8) 0.5063(6) 0.043(3) Uani 1 d . .
H34 H 0.2548(8) 0.3693(8) 0.4793(6) 0.051 Uiso 1 calc R .
C35 C 0.3437(7) 0.3175(7) 0.5437(6) 0.032(3) Uani 1 d . .
H35 H 0.3178(7) 0.2683(7) 0.5420(6) 0.039 Uiso 1 calc R .
C40 C 0.4432(6) 0.1613(6) 0.5731(5) 0.023(2) Uani 1 d . .
C41 C 0.4061(6) 0.0911(6) 0.5921(6) 0.026(2) Uani 1 d . .
H41 H 0.3906(6) 0.0825(6) 0.6425(6) 0.031 Uiso 1 calc R .
C42 C 0.3912(8) 0.0340(7) 0.5408(6) 0.037(3) Uani 1 d . .
H42 H 0.3646(8) -0.0125(7) 0.5555(6) 0.044 Uiso 1 calc R .
C43 C 0.4152(7) 0.0446(6) 0.4676(6) 0.031(3) Uani 1 d . .
H43 H 0.4054(7) 0.0054(6) 0.4318(6) 0.037 Uiso 1 calc R .
C44 C 0.4533(7) 0.1123(7) 0.4469(6) 0.033(3) Uani 1 d . .
H44 H 0.4698(7) 0.1200(7) 0.3967(6) 0.040 Uiso 1 calc R .
C45 C 0.4675(7) 0.1681(7) 0.4984(6) 0.031(3) Uani 1 d . .
H45 H 0.4952(7) 0.2139(7) 0.4830(6) 0.038 Uiso 1 calc R .

loop_
_atom_type_symbol
_atom_type_description
_atom_type_scat_dispersion_real
_atom_type_scat_dispersion_imag
_atom_type_scat_source
C C 0.0033 0.0016 'International Tables Vol C Tables 4.2.6.8 and 6.1.1.4'
H H 0.0000 0.0000 'International Tables Vol C Tables 4.2.6.8 and 6.1.1.4'
O O 0.0106 0.0060 'International Tables Vol C Tables 4.2.6.8 and 6.1.1.4'
Si Si 0.0817 0.0704 'International Tables Vol C Tables 4.2.6.8 and 6.1.1.4'
P P 0.1023 0.0942 'International Tables Vol C Tables 4.2.6.8 and 6.1.1.4'
W W -0.8490 6.8722 'International Tables Vol C Tables 4.2.6.8 and 6.1.1.4'

loop_
_geom_angle_atom_site_label_1
_geom_angle_atom_site_label_2
_geom_angle_atom_site_label_3
_geom_angle
_geom_angle_site_symmetry_1
_geom_angle_site_symmetry_3
_geom_angle_publ_flag
C2 W C1 97.3(4) . . ?
C2 W C3 84.5(5) . . ?
C1 W C3 175.6(4) . . ?
C2 W Si 69.2(3) . . ?
C1 W Si 81.5(3) . . ?
C3 W Si 95.4(3) . . ?
C2 W P 80.3(3) . . ?
C1 W P 89.0(3) . . ?
C3 W P 95.3(3) . . ?
Si W P 146.47(9) . . ?
C2 W Si 164.5(3) . 2_656 ?
C1 W Si 95.4(3) . 2_656 ?
C3 W Si 82.2(3) . 2_656 ?
Si W Si 103.96(7) . 2_656 ?
P W Si 108.92(8) . 2_656 ?
C2 W W 122.1(3) . 2_656 ?
C1 W W 88.1(3) . 2_656 ?
C3 W W 87.6(3) . 2_656 ?
Si W W 54.56(6) . 2_656 ?
P W W 157.63(6) . 2_656 ?
Si W W 49.40(6) 2_656 2_656 ?
C10 P C16 100.5(5) . . ?
C10 P C13 108.9(5) . . ?
C16 P C13 103.3(5) . . ?
C10 P W 114.9(3) . . ?
C16 P W 114.7(4) . . ?
C13 P W 113.2(3) . . ?
C40 Si C30 101.6(5) . . ?
C40 Si W 117.5(3) . . ?
C30 Si W 124.4(4) . . ?
C40 Si W 124.6(3) . 2_656 ?
C30 Si W 113.3(3) . 2_656 ?
W Si W 76.04(7) . 2_656 ?
O1 C1 W 177.7(9) . . ?
O2 C2 W 177.1(10) . . ?
O3 C3 W 177.3(10) . . ?
C11 C10 C12 108.5(9) . . ?
C11 C10 P 115.1(8) . . ?
C12 C10 P 114.3(7) . . ?
C14 C13 C15 109.3(9) . . ?
C14 C13 P 112.6(7) . . ?
C15 C13 P 117.3(8) . . ?
C18 C16 C17 111.8(10) . . ?
C18 C16 P 113.7(8) . . ?
C17 C16 P 110.6(8) . . ?
C31 C30 C35 116.4(10) . . ?
C31 C30 Si 125.6(8) . . ?
C35 C30 Si 117.7(9) . . ?
C32 C31 C30 122.3(12) . . ?
C31 C32 C33 118.7(13) . . ?
C34 C33 C32 120.3(12) . . ?
C33 C34 C35 120.6(12) . . ?
C34 C35 C30 121.7(12) . . ?
C41 C40 C45 115.2(9) . . ?
C41 C40 Si 123.8(8) . . ?
C45 C40 Si 120.9(8) . . ?
C42 C41 C40 122.5(10) . . ?
C41 C42 C43 119.6(11) . . ?
C44 C43 C42 119.6(10) . . ?
C45 C44 C43 120.1(11) . . ?
C44 C45 C40 122.9(11) . . ?

loop_
_geom_bond_atom_site_label_1
_geom_bond_atom_site_label_2
_geom_bond_distance
_geom_bond_site_symmetry_2
_geom_bond_publ_flag
W C2 1.984(11) . ?
W C1 2.008(9) . ?
W C3 2.029(10) . ?
W Si 2.523(3) . ?
W P 2.528(3) . ?
W Si 2.708(3) 2_656 ?
W W 3.2256(8) 2_656 ?
P C10 1.864(10) . ?
P C16 1.869(11) . ?
P C13 1.877(9) . ?
Si C40 1.883(10) . ?
Si C30 1.887(11) . ?
Si W 2.708(3) 2_656 ?
C1 O1 1.158(12) . ?
C2 O2 1.160(14) . ?
C3 O3 1.119(13) . ?
C10 C11 1.509(14) . ?
C10 C12 1.56(2) . ?
C13 C14 1.52(2) . ?
C13 C15 1.546(14) . ?
C16 C18 1.488(15) . ?
C16 C17 1.55(2) . ?
C30 C31 1.38(2) . ?
C30 C35 1.410(15) . ?
C31 C32 1.38(2) . ?
C32 C33 1.41(2) . ?
C33 C34 1.34(2) . ?
C34 C35 1.38(2) . ?
C40 C41 1.400(15) . ?
C40 C45 1.403(15) . ?
C41 C42 1.38(2) . ?
C42 C43 1.38(2) . ?
C43 C44 1.38(2) . ?
C44 C45 1.36(2) . ?
